data_7013231
loop_
_publ_author_name
'Thomas Stampfl'
'Rene Gutmann'
'Georg Czermak'
'Christoph Langes'
'Alexander Dumfort'
'Holger Kopacka'
'Karl-Hans Ongania'
'Peter Br\"uggeller'

_publ_section_title
;
 Regioselective versus complete chalcogen transfer reactions of the
 bis(bidentate) phosphine
 cis,trans,cis-1,2,3,4-tetrakis(diphenylphosphino)cyclobutane: full
 characterization of new, hemilabile ligands and their complexes with
 palladium(II) and platinum(II)
;
_journal_issue 17
_journal_name_full 'Dalton Trans.'
_journal_page_first 3425
_journal_page_last 3435
_journal_paper_doi 10.1039/b305775e
_journal_year 2003
_chemical_formula_moiety 'C52 H44 Cl4 P4 Pt2 Se2 x 0.5 C52 H44 Cl4 P4 Pt2 x 5.5 C3 H7 N O'
_chemical_formula_sum 'C94.5 H104.5 Cl6 N5.5 O5.5 P6 Pt3 Se2'
_chemical_formula_weight 2547.12
_chemical_name_systematic '[Pt2Cl4(2,3-trans-dppcbSe2-P,P',Se,Se')]'
_space_group_IT_number 2
_symmetry_cell_setting triclinic
_symmetry_space_group_name_Hall '-P 1'
_symmetry_space_group_name_H-M 'P -1'
_atom_sites_solution_hydrogens geom
_atom_sites_solution_primary direct
_atom_sites_solution_secondary difmap
_audit_creation_method SHELXL-97
_cell_angle_alpha 68.799(2)
_cell_angle_beta 80.929(2)
_cell_angle_gamma 87.253(2)
_cell_formula_units_Z 2
_cell_length_a 14.9398(5)
_cell_length_b 18.8634(6)
_cell_length_c 19.2668(6)
_cell_measurement_reflns_used 117578
_cell_measurement_temperature 223(2)
_cell_measurement_theta_max 21.491
_cell_measurement_theta_min 0.998
_cell_volume 4998.6(3)
_computing_cell_refinement 'Denzo and Scalepack'
_computing_data_collection 'Kappa CCD'
_computing_data_reduction 'Denzo and Scalepack'
_computing_molecular_graphics 'SHELXTL PLUS'
_computing_publication_material 'SHELXTL PLUS'
_computing_structure_refinement 'SHELXL-97 (Sheldrick, 1997)'
_computing_structure_solution 'SHELXS-97 (Sheldrick, 1990)'
_diffrn_ambient_temperature 223(2)
_diffrn_measurement_device_type 'Kappa CCD'
_diffrn_measurement_method 'phi- and omega-scans'
_diffrn_radiation_monochromator graphite
_diffrn_radiation_source 'fine-focus sealed tube'
_diffrn_radiation_type MoK\a
_diffrn_radiation_wavelength 0.71073
_diffrn_reflns_av_R_equivalents 0.025
_diffrn_reflns_av_sigmaI/netI 0.0565
_diffrn_reflns_limit_h_max 15
_diffrn_reflns_limit_h_min -15
_diffrn_reflns_limit_k_max 19
_diffrn_reflns_limit_k_min -19
_diffrn_reflns_limit_l_max 19
_diffrn_reflns_limit_l_min -19
_diffrn_reflns_number 20732
_diffrn_reflns_theta_full 21.54
_diffrn_reflns_theta_max 21.54
_diffrn_reflns_theta_min 0.998
_diffrn_standards_decay_% 0
_exptl_absorpt_coefficient_mu 5.215
_exptl_absorpt_correction_T_max 1.000
_exptl_absorpt_correction_T_min 0.859
_exptl_absorpt_correction_type Sortav
_exptl_crystal_colour 'dark brown'
_exptl_crystal_density_diffrn 1.692
_exptl_crystal_density_method 'not measured'
_exptl_crystal_description prism
_exptl_crystal_F_000 2496
_exptl_crystal_size_max 0.20
_exptl_crystal_size_mid 0.10
_exptl_crystal_size_min 0.10
_refine_diff_density_max 1.690
_refine_diff_density_min -0.710
_refine_diff_density_rms 0.100
_refine_ls_extinction_method none
_refine_ls_goodness_of_fit_ref 1.011
_refine_ls_hydrogen_treatment mixed
_refine_ls_matrix_type full
_refine_ls_number_parameters 1145
_refine_ls_number_reflns 10537
_refine_ls_number_restraints 0
_refine_ls_restrained_S_all 1.011
_refine_ls_R_factor_all 0.0645
_refine_ls_R_factor_gt 0.0355
_refine_ls_shift/su_max 0.074
_refine_ls_shift/su_mean 0.007
_refine_ls_structure_factor_coef Fsqd
_refine_ls_weighting_details 'calc w=1/[\s^2^(Fo^2^)+(0.0336P)^2^+22.3382P] where P=(Fo^2^+2Fc^2^)/3'
_refine_ls_weighting_scheme calc
_refine_ls_wR_factor_gt 0.0780
_refine_ls_wR_factor_ref 0.0891
_reflns_number_gt 7403
_reflns_number_total 10537
_reflns_threshold_expression >3sigma(I)
_cod_data_source_file b305775e.txt
_cod_data_source_block 6
_cod_original_sg_symbol_H-M P-1
_cod_database_code 7013231
_diffrn_measured_fraction 0.990

loop_
_symmetry_equiv_pos_as_xyz
'x, y, z'
'-x, -y, -z'

loop_
_atom_site_label
_atom_site_type_symbol
_atom_site_fract_x
_atom_site_fract_y
_atom_site_fract_z
_atom_site_U_iso_or_equiv
_atom_site_adp_type
_atom_site_occupancy
_atom_site_symmetry_multiplicity
_atom_site_calc_flag
_atom_site_refinement_flags
_atom_site_disorder_assembly
_atom_site_disorder_group
Pt1 Pt 0.39623(3) 0.54823(2) 0.26588(2) 0.03705(13) Uani 1 1 d . . .
Pt2 Pt 0.28708(3) 0.11516(2) 0.41651(2) 0.03994(13) Uani 1 1 d . . .
Se1 Se 0.42273(7) 0.50190(6) 0.16337(6) 0.0439(3) Uani 1 1 d . . .
Se2 Se 0.34770(8) 0.15576(7) 0.28523(6) 0.0511(3) Uani 1 1 d . . .
Cl1 Cl 0.50288(19) 0.63939(16) 0.18151(16) 0.0571(8) Uani 1 1 d . . .
Cl2 Cl 0.3829(2) 0.61707(16) 0.34530(16) 0.0586(8) Uani 1 1 d . . .
Cl3 Cl 0.2198(2) 0.05620(16) 0.54040(15) 0.0580(8) Uani 1 1 d . . .
Cl4 Cl 0.2376(2) 0.01221(17) 0.38971(17) 0.0660(9) Uani 1 1 d . . .
P1 P 0.30223(18) 0.46154(15) 0.35442(14) 0.0346(6) Uani 1 1 d . . .
P2 P 0.30817(18) 0.42661(15) 0.18685(14) 0.0357(7) Uani 1 1 d . . .
P3 P 0.45048(18) 0.23785(15) 0.27172(14) 0.0387(7) Uani 1 1 d . . .
P4 P 0.32752(18) 0.20867(15) 0.45119(14) 0.0359(7) Uani 1 1 d . . .
C1 C 0.2896(7) 0.3630(5) 0.3533(5) 0.030(2) Uani 1 1 d . . .
C2 C 0.3103(6) 0.3498(5) 0.2765(5) 0.029(2) Uani 1 1 d . . .
C3 C 0.4031(7) 0.3165(5) 0.2988(5) 0.032(2) Uani 1 1 d . . .
C4 C 0.3672(7) 0.3068(5) 0.3812(5) 0.030(2) Uani 1 1 d . . .
C11 C 0.3356(8) 0.4403(5) 0.4475(6) 0.045(3) Uani 1 1 d . . .
C12 C 0.4283(8) 0.4315(6) 0.4525(6) 0.049(3) Uani 1 1 d . . .
H12A H 0.4696 0.4347 0.4099 0.058 Uiso 1 1 calc R . .
C13 C 0.4591(10) 0.4180(6) 0.5205(7) 0.064(4) Uani 1 1 d . . .
H13A H 0.5205 0.4109 0.5242 0.076 Uiso 1 1 calc R . .
C14 C 0.3967(12) 0.4154(7) 0.5828(8) 0.077(4) Uani 1 1 d . . .
H14A H 0.4159 0.4051 0.6291 0.092 Uiso 1 1 calc R . .
C15 C 0.3079(12) 0.4280(8) 0.5761(8) 0.084(4) Uani 1 1 d . . .
H15A H 0.2666 0.4277 0.6178 0.101 Uiso 1 1 calc R . .
C16 C 0.2781(9) 0.4412(6) 0.5087(6) 0.058(3) Uani 1 1 d . . .
H16A H 0.2170 0.4509 0.5051 0.069 Uiso 1 1 calc R . .
C21 C 0.1847(6) 0.4932(6) 0.3635(5) 0.037(3) Uani 1 1 d . . .
C22 C 0.1157(8) 0.4458(7) 0.4101(6) 0.058(3) Uani 1 1 d . . .
H22A H 0.1282 0.3954 0.4370 0.070 Uiso 1 1 calc R . .
C23 C 0.0279(9) 0.4717(8) 0.4177(7) 0.074(4) Uani 1 1 d . . .
H23A H -0.0180 0.4390 0.4500 0.089 Uiso 1 1 calc R . .
C24 C 0.0089(9) 0.5445(9) 0.3783(8) 0.074(4) Uani 1 1 d . . .
H24A H -0.0503 0.5618 0.3831 0.089 Uiso 1 1 calc R . .
C25 C 0.0765(9) 0.5934(7) 0.3312(7) 0.061(3) Uani 1 1 d . . .
H25A H 0.0633 0.6435 0.3037 0.074 Uiso 1 1 calc R . .
C26 C 0.1646(7) 0.5671(6) 0.3249(6) 0.044(3) Uani 1 1 d . . .
H26A H 0.2107 0.6004 0.2940 0.053 Uiso 1 1 calc R . .
C31 C 0.2021(7) 0.4759(6) 0.1869(5) 0.039(3) Uani 1 1 d . . .
C32 C 0.1248(8) 0.4371(7) 0.2258(7) 0.060(3) Uani 1 1 d . . .
H32A H 0.1276 0.3861 0.2560 0.072 Uiso 1 1 calc R . .
C33 C 0.0397(9) 0.4740(9) 0.2209(9) 0.078(4) Uani 1 1 d . . .
H33A H -0.0130 0.4479 0.2489 0.094 Uiso 1 1 calc R . .
C34 C 0.0361(10) 0.5480(9) 0.1747(9) 0.072(4) Uani 1 1 d . . .
H34A H -0.0196 0.5717 0.1681 0.086 Uiso 1 1 calc R . .
C35 C 0.1127(13) 0.5862(9) 0.1388(8) 0.092(5) Uani 1 1 d . . .
H35A H 0.1096 0.6378 0.1109 0.110 Uiso 1 1 calc R . .
C36 C 0.1984(9) 0.5510(7) 0.1417(6) 0.066(4) Uani 1 1 d . . .
H36A H 0.2507 0.5779 0.1138 0.079 Uiso 1 1 calc R . .
C41 C 0.3137(7) 0.3867(6) 0.1139(5) 0.036(3) Uani 1 1 d . . .
C42 C 0.3684(7) 0.4229(7) 0.0447(6) 0.052(3) Uani 1 1 d . . .
H42A H 0.4065 0.4634 0.0375 0.063 Uiso 1 1 calc R . .
C43 C 0.3633(8) 0.3959(8) -0.0121(6) 0.059(3) Uani 1 1 d . . .
H43A H 0.3986 0.4189 -0.0588 0.071 Uiso 1 1 calc R . .
C44 C 0.3079(8) 0.3363(8) -0.0019(7) 0.062(3) Uani 1 1 d . . .
H44A H 0.3054 0.3203 -0.0419 0.074 Uiso 1 1 calc R . .
C45 C 0.2548(9) 0.2991(7) 0.0674(6) 0.058(3) Uani 1 1 d . . .
H45A H 0.2181 0.2578 0.0745 0.070 Uiso 1 1 calc R . .
C46 C 0.2584(7) 0.3253(6) 0.1247(6) 0.047(3) Uani 1 1 d . . .
H46A H 0.2235 0.3016 0.1714 0.057 Uiso 1 1 calc R . .
C51 C 0.5015(7) 0.2762(6) 0.1736(6) 0.042(3) Uani 1 1 d . . .
C52 C 0.4816(8) 0.2439(7) 0.1238(6) 0.060(3) Uani 1 1 d . . .
H52A H 0.4386 0.2050 0.1403 0.072 Uiso 1 1 calc R . .
C53 C 0.5241(11) 0.2682(8) 0.0502(8) 0.081(4) Uani 1 1 d . . .
H53A H 0.5106 0.2465 0.0167 0.097 Uiso 1 1 calc R . .
C54 C 0.5866(12) 0.3250(10) 0.0285(8) 0.092(5) Uani 1 1 d . . .
H54A H 0.6150 0.3421 -0.0213 0.110 Uiso 1 1 calc R . .
C55 C 0.6107(9) 0.3591(8) 0.0750(8) 0.077(4) Uani 1 1 d . . .
H55A H 0.6545 0.3974 0.0577 0.092 Uiso 1 1 calc R . .
C56 C 0.5649(8) 0.3326(7) 0.1524(7) 0.064(3) Uani 1 1 d . . .
H56A H 0.5785 0.3536 0.1865 0.076 Uiso 1 1 calc R . .
C61 C 0.5396(7) 0.1963(6) 0.3254(5) 0.035(2) Uani 1 1 d . . .
C62 C 0.5639(7) 0.1231(6) 0.3373(6) 0.044(3) Uani 1 1 d . . .
H62A H 0.5324 0.0940 0.3190 0.053 Uiso 1 1 calc R . .
C63 C 0.6345(8) 0.0912(7) 0.3761(6) 0.055(3) Uani 1 1 d . . .
H63A H 0.6499 0.0408 0.3842 0.067 Uiso 1 1 calc R . .
C64 C 0.6820(8) 0.1331(8) 0.4029(7) 0.061(3) Uani 1 1 d . . .
H64A H 0.7292 0.1114 0.4296 0.074 Uiso 1 1 calc R . .
C65 C 0.6592(8) 0.2083(8) 0.3898(7) 0.068(4) Uani 1 1 d . . .
H65A H 0.6918 0.2380 0.4067 0.082 Uiso 1 1 calc R . .
C66 C 0.5881(7) 0.2387(7) 0.3518(6) 0.057(3) Uani 1 1 d . . .
H66A H 0.5724 0.2890 0.3436 0.069 Uiso 1 1 calc R . .
C71 C 0.4208(7) 0.1785(6) 0.5067(5) 0.038(3) Uani 1 1 d . . .
C72 C 0.4539(7) 0.1065(6) 0.5230(5) 0.042(3) Uani 1 1 d . . .
H72A H 0.4275 0.0731 0.5062 0.050 Uiso 1 1 calc R . .
C73 C 0.5248(8) 0.0814(7) 0.5632(6) 0.056(3) Uani 1 1 d . . .
H73A H 0.5464 0.0322 0.5731 0.067 Uiso 1 1 calc R . .
C74 C 0.5623(9) 0.1293(7) 0.5880(7) 0.070(4) Uani 1 1 d . . .
H74A H 0.6099 0.1126 0.6157 0.084 Uiso 1 1 calc R . .
C75 C 0.5307(9) 0.2049(8) 0.5729(7) 0.074(4) Uani 1 1 d . . .
H75A H 0.5574 0.2381 0.5897 0.088 Uiso 1 1 calc R . .
C76 C 0.4598(8) 0.2276(7) 0.5329(6) 0.055(3) Uani 1 1 d . . .
H76A H 0.4374 0.2765 0.5230 0.066 Uiso 1 1 calc R . .
C81 C 0.2306(8) 0.2330(6) 0.5097(6) 0.051(3) Uani 1 1 d . . .
C82 C 0.2392(10) 0.2514(7) 0.5726(6) 0.070(4) Uani 1 1 d . . .
H82A H 0.2953 0.2531 0.5871 0.084 Uiso 1 1 calc R . .
C83 C 0.1583(15) 0.2672(8) 0.6125(9) 0.103(6) Uani 1 1 d . . .
H83A H 0.1623 0.2767 0.6560 0.123 Uiso 1 1 calc R . .
C84 C 0.0784(14) 0.2694(10) 0.5932(12) 0.112(8) Uani 1 1 d . . .
H84A H 0.0271 0.2814 0.6209 0.134 Uiso 1 1 calc R . .
C85 C 0.0732(9) 0.2533(7) 0.5308(9) 0.076(4) Uani 1 1 d . . .
H85A H 0.0169 0.2556 0.5153 0.091 Uiso 1 1 calc R . .
C86 C 0.1457(8) 0.2342(6) 0.4902(7) 0.056(3) Uani 1 1 d . . .
H86A H 0.1383 0.2218 0.4489 0.068 Uiso 1 1 calc R . .
Pt3 Pt 0.03937(3) 0.19926(2) 0.91301(2) 0.03704(13) Uani 1 1 d . . .
Cl5 Cl 0.0658(2) 0.27924(16) 0.78653(14) 0.0525(7) Uani 1 1 d . . .
Cl6 Cl 0.1181(2) 0.28615(17) 0.94302(16) 0.0637(9) Uani 1 1 d . . .
P5 P 0.01249(18) 0.12455(15) 1.03330(14) 0.0364(7) Uani 1 1 d . . .
P6 P -0.04986(19) 0.12072(15) 0.89101(15) 0.0387(7) Uani 1 1 d . . .
C5 C -0.0225(7) 0.0280(5) 1.0404(5) 0.031(2) Uani 1 1 d . . .
C6 C -0.0546(7) 0.0265(6) 0.9686(6) 0.033(3) Uani 1 1 d . . .
C91 C 0.1076(7) 0.1107(6) 1.0847(6) 0.039(3) Uani 1 1 d . . .
C92 C 0.1916(8) 0.1006(6) 1.0484(6) 0.046(3) Uani 1 1 d . . .
H92A H 0.1980 0.1030 0.9989 0.055 Uiso 1 1 calc R . .
C93 C 0.2666(8) 0.0870(7) 1.0853(7) 0.065(4) Uani 1 1 d . . .
H93A H 0.3228 0.0802 1.0601 0.078 Uiso 1 1 calc R . .
C94 C 0.2595(9) 0.0835(7) 1.1552(8) 0.069(4) Uani 1 1 d . . .
H94A H 0.3102 0.0720 1.1796 0.083 Uiso 1 1 calc R . .
C95 C 0.1769(10) 0.0969(7) 1.1932(7) 0.072(4) Uani 1 1 d . . .
H95A H 0.1723 0.0963 1.2421 0.086 Uiso 1 1 calc R . .
C96 C 0.1014(8) 0.1113(6) 1.1560(6) 0.050(3) Uani 1 1 d . . .
H96A H 0.0459 0.1213 1.1800 0.060 Uiso 1 1 calc R . .
C101 C -0.0808(7) 0.1555(6) 1.0863(6) 0.045(3) Uani 1 1 d . . .
C102 C -0.1302(10) 0.1087(7) 1.1516(8) 0.081(4) Uani 1 1 d . . .
H102A H -0.1146 0.0577 1.1703 0.097 Uiso 1 1 calc R . .
C103 C -0.2012(11) 0.1334(10) 1.1904(9) 0.107(6) Uani 1 1 d . . .
H103B H -0.2327 0.0992 1.2344 0.128 Uiso 1 1 calc R . .
C104 C -0.2264(10) 0.2069(11) 1.1658(10) 0.092(5) Uani 1 1 d . . .
H104C H -0.2756 0.2240 1.1912 0.111 Uiso 1 1 calc R . .
C105 C -0.1773(11) 0.2544(10) 1.1029(10) 0.103(5) Uani 1 1 d . . .
H105D H -0.1912 0.3059 1.0858 0.123 Uiso 1 1 calc R . .
C106 C -0.1081(9) 0.2289(8) 1.0640(7) 0.073(4) Uani 1 1 d . . .
H106E H -0.0777 0.2635 1.0196 0.087 Uiso 1 1 calc R . .
C111 C -0.1653(8) 0.1560(6) 0.8928(6) 0.048(3) Uani 1 1 d . . .
C112 C -0.1840(10) 0.2257(9) 0.8468(10) 0.118(7) Uani 1 1 d . . .
H112A H -0.1365 0.2556 0.8135 0.142 Uiso 1 1 calc R . .
C113 C -0.2674(11) 0.2546(10) 0.8465(10) 0.111(6) Uani 1 1 d . . .
H113B H -0.2762 0.3031 0.8127 0.133 Uiso 1 1 calc R . .
C114 C -0.3356(11) 0.2172(10) 0.8915(10) 0.104(6) Uani 1 1 d . . .
H114C H -0.3932 0.2381 0.8899 0.125 Uiso 1 1 calc R . .
C115 C -0.3227(13) 0.1470(16) 0.9414(19) 0.32(2) Uani 1 1 d . . .
H115D H -0.3707 0.1180 0.9748 0.382 Uiso 1 1 calc R . .
C116 C -0.2332(12) 0.1199(12) 0.9405(15) 0.204(13) Uani 1 1 d . . .
H116E H -0.2225 0.0730 0.9764 0.245 Uiso 1 1 calc R . .
C121 C -0.0230(8) 0.1005(6) 0.8048(6) 0.045(3) Uani 1 1 d . . .
C122 C -0.0886(10) 0.0837(7) 0.7723(6) 0.070(4) Uani 1 1 d . . .
H122A H -0.1487 0.0821 0.7946 0.084 Uiso 1 1 calc R . .
C123 C -0.0678(14) 0.0686(9) 0.7053(9) 0.092(5) Uani 1 1 d . . .
H123B H -0.1138 0.0580 0.6830 0.111 Uiso 1 1 calc R . .
C124 C 0.0179(15) 0.0697(7) 0.6745(8) 0.080(5) Uani 1 1 d . . .
H124C H 0.0316 0.0598 0.6301 0.095 Uiso 1 1 calc R . .
C125 C 0.0874(13) 0.0851(7) 0.7060(7) 0.089(5) Uani 1 1 d . . .
H125D H 0.1472 0.0845 0.6838 0.107 Uiso 1 1 calc R . .
C126 C 0.0669(9) 0.1020(6) 0.7736(7) 0.061(3) Uani 1 1 d . . .
H126E H 0.1126 0.1136 0.7955 0.073 Uiso 1 1 calc R . .
O1 O 0.1197(7) 0.2543(6) 0.3002(7) 0.105(4) Uani 1 1 d . . .
O2 O 0.4119(7) 0.5842(6) 0.6934(8) 0.116(4) Uani 1 1 d . . .
O3 O 0.140(3) 0.756(3) 0.547(2) 0.54(4) Uani 1 1 d D . .
O4 O 0.5519(13) 0.8685(12) 0.0666(13) 0.252(13) Uani 1 1 d . . .
O5 O 0.7661(9) 0.9538(10) 0.1119(9) 0.135(6) Uani 1 1 d . . .
O6 O 0.165(3) 0.557(2) -0.063(3) 0.24(2) Uani 0.50 1 d P . .
N1 N -0.0022(9) 0.1799(8) 0.3277(8) 0.095(4) Uani 1 1 d . . .
N2 N 0.2793(9) 0.5196(7) 0.7506(8) 0.101(4) Uani 1 1 d . . .
N3 N 0.2017(11) 0.7446(13) 0.4396(15) 0.142(6) Uani 1 1 d . . .
N4 N 0.6048(13) 0.7985(10) 0.1791(12) 0.138(6) Uani 1 1 d . . .
N5 N 0.6325(19) 0.9933(15) 0.1768(19) 0.196(10) Uani 1 1 d . . .
N6 N 0.038(3) 0.499(2) -0.002(2) 0.129(16) Uani 0.50 1 d P . .
C1L C 0.0777(12) 0.1945(10) 0.3301(9) 0.087(5) Uani 1 1 d . . .
H1LA H 0.1096 0.1539 0.3590 0.105 Uiso 1 1 calc R . .
C2L C -0.0510(17) 0.2388(13) 0.2807(16) 0.219(14) Uani 1 1 d . . .
H2LA H -0.0100 0.2704 0.2383 0.329 Uiso 1 1 calc R . .
H2LB H -0.0802 0.2689 0.3085 0.329 Uiso 1 1 calc R . .
H2LC H -0.0959 0.2174 0.2633 0.329 Uiso 1 1 calc R . .
C3L C -0.0467(13) 0.1095(12) 0.3721(16) 0.196(13) Uani 1 1 d . . .
H3LA H -0.0102 0.0800 0.4090 0.294 Uiso 1 1 calc R . .
H3LB H -0.0556 0.0821 0.3403 0.294 Uiso 1 1 calc R . .
H3LC H -0.1044 0.1190 0.3970 0.294 Uiso 1 1 calc R . .
C4L C 0.3645(12) 0.5274(10) 0.7274(9) 0.087(4) Uani 1 1 d . . .
H4LA H 0.3960 0.4819 0.7381 0.105 Uiso 1 1 calc R . .
C5L C 0.224(2) 0.5868(16) 0.731(2) 0.40(3) Uani 1 1 d . . .
H5LA H 0.2273 0.6087 0.6770 0.597 Uiso 1 1 calc R . .
H5LB H 0.2451 0.6232 0.7488 0.597 Uiso 1 1 calc R . .
H5LC H 0.1620 0.5733 0.7533 0.597 Uiso 1 1 calc R . .
C6L C 0.2353(13) 0.4489(10) 0.7900(10) 0.140(7) Uani 1 1 d . . .
H6LA H 0.2783 0.4087 0.7933 0.209 Uiso 1 1 calc R . .
H6LB H 0.1881 0.4434 0.7637 0.209 Uiso 1 1 calc R . .
H6LC H 0.2094 0.4463 0.8397 0.209 Uiso 1 1 calc R . .
C7L C 0.175(2) 0.7915(15) 0.484(3) 0.26(2) Uani 1 1 d D . .
H7LA H 0.1837 0.8439 0.4658 0.312 Uiso 1 1 calc R . .
C8L C 0.230(2) 0.7779(16) 0.3541(18) 0.211(13) Uani 1 1 d . . .
H8LA H 0.2603 0.8258 0.3404 0.317 Uiso 1 1 calc R . .
H8LB H 0.1774 0.7851 0.3297 0.317 Uiso 1 1 calc R . .
H8LC H 0.2706 0.7434 0.3385 0.317 Uiso 1 1 calc R . .
C9L C 0.1982(17) 0.6639(16) 0.490(2) 0.245(17) Uani 1 1 d . . .
H9LA H 0.1639 0.6592 0.5382 0.367 Uiso 1 1 calc R . .
H9LB H 0.2587 0.6460 0.4968 0.367 Uiso 1 1 calc R . .
H9LC H 0.1698 0.6340 0.4685 0.367 Uiso 1 1 calc R . .
C10L C 0.609(2) 0.8295(14) 0.1008(17) 0.167(10) Uani 1 1 d . . .
H10F H 0.6604 0.8191 0.0721 0.201 Uiso 1 1 calc R . .
C11L C 0.6825(18) 0.7588(17) 0.2151(17) 0.254(18) Uani 1 1 d . . .
H11F H 0.7268 0.7483 0.1783 0.381 Uiso 1 1 calc R . .
H11G H 0.6619 0.7119 0.2546 0.381 Uiso 1 1 calc R . .
H11H H 0.7093 0.7904 0.2359 0.381 Uiso 1 1 calc R . .
C12L C 0.5219(17) 0.8090(14) 0.2220(14) 0.201(13) Uani 1 1 d . . .
H12F H 0.4902 0.8513 0.1914 0.302 Uiso 1 1 calc R . .
H12G H 0.5346 0.8188 0.2650 0.302 Uiso 1 1 calc R . .
H12H H 0.4851 0.7639 0.2385 0.302 Uiso 1 1 calc R . .
C13L C 0.697(3) 0.9825(17) 0.1185(16) 0.209(17) Uani 1 1 d . . .
H13'A H 0.6770 1.0052 0.0720 0.250 Uiso 1 1 calc R . .
C14L C 0.662(3) 0.951(3) 0.253(3) 0.37(4) Uani 1 1 d . . .
H14'A H 0.7193 0.9706 0.2544 0.557 Uiso 1 1 calc R . .
H14B H 0.6674 0.8978 0.2606 0.557 Uiso 1 1 calc R . .
H14C H 0.6174 0.9574 0.2919 0.557 Uiso 1 1 calc R . .
C15L C 0.538(2) 1.0248(17) 0.182(2) 0.280(19) Uani 1 1 d . . .
H15'A H 0.5236 1.0512 0.1328 0.420 Uiso 1 1 calc R . .
H15B H 0.5351 1.0593 0.2091 0.420 Uiso 1 1 calc R . .
H15C H 0.4956 0.9838 0.2091 0.420 Uiso 1 1 calc R . .
C16L C 0.127(6) 0.490(3) -0.015(3) 0.17(3) Uani 0.50 1 d P . .
C17L C 0.003(3) 0.432(2) 0.039(2) 0.209(14) Uani 1 1 d . . .
H1 H 0.229(6) 0.337(5) 0.385(5) 0.030 Uiso 1 1 d . . .
H2 H 0.271(6) 0.314(5) 0.275(5) 0.030 Uiso 1 1 d . . .
H3 H 0.459(6) 0.352(5) 0.285(4) 0.030 Uiso 1 1 d . . .
H4 H 0.399(6) 0.322(5) 0.407(5) 0.030 Uiso 1 1 d . . .
H5 H -0.063(6) 0.009(5) 1.082(5) 0.030 Uiso 1 1 d . . .
H6 H -0.101(6) 0.011(5) 0.978(5) 0.030 Uiso 1 1 d . . .

loop_
_atom_site_aniso_label
_atom_site_aniso_U_11
_atom_site_aniso_U_22
_atom_site_aniso_U_33
_atom_site_aniso_U_23
_atom_site_aniso_U_13
_atom_site_aniso_U_12
Pt1 0.0335(3) 0.0354(3) 0.0376(2) -0.0073(2) -0.0064(2) 0.00066(19)
Pt2 0.0366(3) 0.0386(3) 0.0415(2) -0.0108(2) -0.0061(2) 0.0023(2)
Se1 0.0431(7) 0.0443(7) 0.0351(6) -0.0070(5) 0.0048(5) -0.0073(5)
Se2 0.0552(8) 0.0590(8) 0.0455(7) -0.0283(6) 0.0014(6) -0.0137(6)
Cl1 0.0459(18) 0.0486(18) 0.0664(19) -0.0104(15) 0.0005(15) -0.0113(14)
Cl2 0.081(2) 0.0491(18) 0.0517(17) -0.0217(15) -0.0163(16) -0.0020(16)
Cl3 0.061(2) 0.0465(18) 0.0502(17) -0.0024(14) 0.0023(15) 0.0038(15)
Cl4 0.078(2) 0.0508(19) 0.072(2) -0.0186(16) -0.0236(18) -0.0123(16)
P1 0.0389(17) 0.0309(15) 0.0310(14) -0.0077(12) -0.0065(13) 0.0043(13)
P2 0.0356(16) 0.0384(16) 0.0288(14) -0.0070(13) -0.0058(13) 0.0039(13)
P3 0.0363(17) 0.0412(17) 0.0355(15) -0.0127(13) -0.0011(13) 0.0058(13)
P4 0.0406(17) 0.0339(16) 0.0279(14) -0.0068(13) -0.0018(13) 0.0068(13)
C1 0.027(6) 0.031(6) 0.020(5) 0.001(5) 0.002(5) 0.005(5)
C2 0.026(6) 0.025(6) 0.030(6) -0.005(5) 0.002(5) 0.000(4)
C3 0.033(6) 0.030(6) 0.031(6) -0.006(5) -0.009(5) 0.001(5)
C4 0.035(6) 0.026(6) 0.029(6) -0.009(5) -0.004(5) -0.001(5)
C11 0.071(9) 0.029(6) 0.031(6) -0.003(5) -0.013(6) 0.003(6)
C12 0.064(9) 0.036(7) 0.048(7) -0.015(6) -0.015(6) 0.001(6)
C13 0.097(11) 0.041(8) 0.059(9) -0.013(7) -0.044(9) 0.008(7)
C14 0.118(14) 0.064(9) 0.057(9) -0.023(7) -0.026(10) -0.021(9)
C15 0.093(13) 0.093(11) 0.067(10) -0.035(8) 0.005(9) -0.024(10)
C16 0.073(9) 0.065(8) 0.035(7) -0.015(6) -0.018(7) 0.003(7)
C21 0.023(6) 0.042(7) 0.041(6) -0.011(6) 0.003(5) 0.007(5)
C22 0.050(8) 0.050(8) 0.060(8) -0.011(7) 0.006(7) 0.014(7)
C23 0.046(9) 0.087(11) 0.075(9) -0.024(9) 0.024(7) 0.000(8)
C24 0.043(9) 0.089(11) 0.082(10) -0.026(9) -0.008(8) 0.044(9)
C25 0.061(9) 0.059(8) 0.063(8) -0.020(7) -0.020(7) 0.029(8)
C26 0.042(7) 0.041(7) 0.049(7) -0.017(6) -0.006(6) 0.007(6)
C31 0.036(7) 0.048(7) 0.033(6) -0.019(6) -0.002(5) 0.003(6)
C32 0.049(8) 0.057(8) 0.079(9) -0.030(7) -0.014(7) 0.006(7)
C33 0.048(9) 0.093(12) 0.113(12) -0.058(11) -0.016(8) -0.001(8)
C34 0.054(10) 0.071(11) 0.104(12) -0.044(10) -0.028(9) 0.029(8)
C35 0.108(14) 0.076(11) 0.075(10) -0.010(9) -0.028(10) 0.059(11)
C36 0.064(9) 0.055(9) 0.053(8) 0.003(7) 0.007(7) 0.015(7)
C41 0.034(6) 0.046(7) 0.029(6) -0.015(5) -0.006(5) 0.010(6)
C42 0.049(8) 0.068(8) 0.033(7) -0.012(6) -0.003(6) 0.003(6)
C43 0.050(8) 0.088(10) 0.038(7) -0.025(7) 0.007(6) -0.009(7)
C44 0.060(9) 0.090(10) 0.052(8) -0.045(8) -0.014(7) 0.009(8)
C45 0.081(9) 0.062(8) 0.039(7) -0.022(7) -0.015(7) -0.011(7)
C46 0.048(7) 0.043(7) 0.042(7) -0.003(6) -0.011(6) -0.003(6)
C51 0.041(7) 0.045(7) 0.034(6) -0.013(6) 0.002(5) 0.012(6)
C52 0.056(8) 0.068(9) 0.039(7) -0.009(7) 0.013(6) 0.012(7)
C53 0.103(12) 0.066(10) 0.059(10) -0.013(8) 0.014(9) -0.010(9)
C54 0.130(16) 0.083(12) 0.044(8) -0.003(9) -0.015(10) 0.022(11)
C55 0.049(8) 0.065(9) 0.073(10) 0.016(8) 0.017(8) 0.004(7)
C56 0.054(8) 0.057(9) 0.062(9) -0.010(7) 0.012(7) 0.014(7)
C61 0.032(6) 0.032(7) 0.031(6) -0.003(5) 0.006(5) 0.004(5)
C62 0.041(7) 0.039(7) 0.049(7) -0.015(6) -0.007(6) 0.009(6)
C63 0.054(8) 0.038(7) 0.056(8) -0.004(6) 0.010(7) 0.007(7)
C64 0.035(7) 0.060(9) 0.072(9) -0.006(7) -0.007(7) 0.010(7)
C65 0.056(9) 0.068(10) 0.080(9) -0.023(8) -0.011(8) -0.020(7)
C66 0.033(7) 0.063(8) 0.070(8) -0.018(7) -0.014(7) 0.014(6)
C71 0.044(7) 0.037(7) 0.029(6) -0.003(5) -0.015(5) 0.006(5)
C72 0.043(7) 0.044(7) 0.035(6) -0.010(5) -0.006(5) 0.002(6)
C73 0.062(9) 0.053(8) 0.053(7) -0.021(7) -0.007(7) 0.003(7)
C74 0.083(10) 0.053(9) 0.056(8) 0.007(7) -0.022(7) 0.010(8)
C75 0.086(10) 0.074(10) 0.070(9) -0.028(8) -0.029(8) -0.013(8)
C76 0.073(9) 0.051(8) 0.044(7) -0.012(6) -0.029(7) 0.014(7)
C81 0.051(8) 0.043(7) 0.045(7) -0.008(6) 0.012(6) 0.011(6)
C82 0.113(12) 0.057(8) 0.035(7) -0.022(6) 0.017(7) -0.002(8)
C83 0.155(18) 0.065(10) 0.071(10) -0.040(9) 0.075(13) -0.013(12)
C84 0.094(14) 0.079(12) 0.115(16) -0.018(11) 0.084(14) -0.003(11)
C85 0.059(10) 0.044(8) 0.090(11) -0.006(8) 0.042(9) 0.007(7)
C86 0.053(9) 0.047(8) 0.059(8) -0.016(6) 0.010(7) 0.016(6)
Pt3 0.0393(3) 0.0386(3) 0.0303(2) -0.00929(19) -0.0054(2) 0.0032(2)
Cl5 0.065(2) 0.0493(18) 0.0335(15) -0.0044(13) -0.0051(14) 0.0010(15)
Cl6 0.080(2) 0.0518(19) 0.0585(19) -0.0118(15) -0.0209(17) -0.0229(16)
P5 0.0419(17) 0.0382(16) 0.0300(14) -0.0128(13) -0.0065(13) 0.0017(13)
P6 0.0411(17) 0.0355(16) 0.0375(16) -0.0096(13) -0.0108(14) 0.0075(13)
C5 0.035(7) 0.024(6) 0.031(6) -0.009(5) -0.003(5) 0.000(5)
C6 0.025(6) 0.041(7) 0.035(6) -0.017(5) 0.005(5) -0.003(5)
C91 0.030(7) 0.052(7) 0.041(7) -0.024(6) -0.004(5) 0.004(5)
C92 0.055(8) 0.047(7) 0.031(6) -0.006(5) -0.011(6) -0.010(6)
C93 0.040(8) 0.089(10) 0.071(9) -0.031(8) -0.010(7) -0.013(7)
C94 0.061(10) 0.086(10) 0.067(10) -0.031(8) -0.026(8) 0.001(8)
C95 0.099(12) 0.082(10) 0.045(7) -0.026(7) -0.035(9) 0.001(8)
C96 0.057(8) 0.061(8) 0.039(7) -0.027(6) -0.002(6) -0.004(6)
C101 0.051(7) 0.045(7) 0.045(7) -0.022(6) -0.010(6) 0.008(6)
C102 0.114(12) 0.042(8) 0.075(10) -0.025(8) 0.025(9) 0.013(8)
C103 0.101(13) 0.103(14) 0.116(13) -0.068(12) 0.062(11) -0.015(11)
C104 0.063(10) 0.102(14) 0.118(14) -0.062(12) 0.016(10) 0.024(10)
C105 0.089(12) 0.090(12) 0.115(13) -0.039(11) 0.019(11) 0.042(10)
C106 0.080(10) 0.067(10) 0.059(8) -0.022(7) 0.022(7) 0.007(8)
C111 0.044(8) 0.049(8) 0.052(7) -0.015(6) -0.017(6) -0.011(6)
C112 0.039(10) 0.078(11) 0.159(16) 0.039(11) 0.018(9) 0.000(8)
C113 0.049(11) 0.102(13) 0.114(13) 0.033(10) 0.004(10) 0.016(10)
C114 0.062(12) 0.106(14) 0.132(15) -0.027(12) -0.034(11) 0.049(11)
C115 0.067(14) 0.22(3) 0.41(4) 0.14(3) 0.06(2) 0.102(17)
C116 0.070(14) 0.125(17) 0.27(3) 0.078(18) 0.034(16) 0.043(13)
C121 0.071(9) 0.034(6) 0.038(6) -0.014(5) -0.028(7) 0.006(6)
C122 0.096(11) 0.083(10) 0.047(8) -0.035(7) -0.026(8) -0.007(8)
C123 0.120(15) 0.091(12) 0.077(11) -0.036(9) -0.032(11) -0.004(11)
C124 0.147(16) 0.047(9) 0.048(9) -0.018(7) -0.015(11) -0.014(10)
C125 0.150(16) 0.060(9) 0.043(8) -0.017(7) 0.018(9) 0.010(10)
C126 0.068(10) 0.051(8) 0.059(8) -0.021(7) 0.009(7) -0.005(7)
O1 0.071(7) 0.071(7) 0.148(10) -0.010(7) -0.010(7) -0.015(6)
O2 0.069(7) 0.055(7) 0.197(12) -0.021(8) -0.001(8) -0.002(6)
O3 0.24(4) 0.94(11) 0.78(9) -0.68(9) -0.20(5) 0.12(5)
O4 0.144(16) 0.187(19) 0.30(3) 0.067(17) -0.059(16) 0.020(13)
O5 0.093(10) 0.198(16) 0.128(11) -0.085(11) -0.002(9) 0.028(10)
O6 0.28(5) 0.11(3) 0.30(5) -0.07(3) 0.06(4) -0.03(3)
N1 0.055(9) 0.093(10) 0.158(13) -0.066(10) -0.032(9) 0.016(8)
N2 0.045(8) 0.072(9) 0.154(12) -0.005(8) -0.009(8) 0.004(7)
N3 0.090(12) 0.150(18) 0.21(2) -0.087(18) -0.045(14) 0.011(12)
N4 0.144(16) 0.131(14) 0.147(15) -0.079(13) 0.046(14) -0.070(13)
N5 0.18(2) 0.18(2) 0.26(3) -0.15(2) 0.01(2) -0.007(17)
N6 0.17(5) 0.062(19) 0.18(3) -0.03(2) -0.13(4) 0.04(3)
C1L 0.066(12) 0.090(13) 0.110(13) -0.041(11) -0.022(10) 0.023(10)
C2L 0.21(3) 0.14(2) 0.33(4) -0.07(2) -0.18(3) 0.052(19)
C3L 0.088(15) 0.114(17) 0.38(4) -0.10(2) 0.027(19) -0.042(13)
C4L 0.073(12) 0.072(12) 0.114(13) -0.035(10) -0.015(10) 0.027(10)
C5L 0.14(2) 0.15(2) 0.61(7) 0.12(3) 0.13(3) 0.07(2)
C6L 0.122(16) 0.119(16) 0.123(15) 0.010(12) 0.026(12) -0.054(13)
C7L 0.09(2) 0.18(2) 0.64(8) -0.27(4) -0.14(3) 0.044(17)
C8L 0.23(3) 0.19(3) 0.23(3) -0.08(3) -0.08(3) 0.08(2)
C9L 0.13(2) 0.15(2) 0.39(5) -0.03(3) 0.01(2) -0.045(19)
C10L 0.17(3) 0.13(2) 0.15(2) -0.033(18) 0.08(2) -0.027(18)
C11L 0.17(3) 0.26(3) 0.32(4) -0.05(3) -0.16(3) 0.06(2)
C12L 0.19(2) 0.21(3) 0.24(3) -0.17(2) 0.11(2) -0.10(2)
C13L 0.32(5) 0.15(3) 0.16(2) -0.10(2) 0.07(3) -0.12(3)
C14L 0.29(6) 0.52(9) 0.39(7) -0.32(7) 0.14(5) -0.22(6)
C15L 0.22(3) 0.23(3) 0.39(5) -0.16(3) 0.05(3) 0.11(3)
C16L 0.25(7) 0.15(5) 0.17(5) -0.10(4) -0.12(6) 0.11(6)
C17L 0.27(4) 0.21(3) 0.24(4) -0.17(3) -0.10(3) 0.08(3)

loop_
_atom_type_symbol
_atom_type_description
_atom_type_scat_dispersion_real
_atom_type_scat_dispersion_imag
_atom_type_scat_source
C C 0.0033 0.0016 'International Tables Vol C Tables 4.2.6.8 and 6.1.1.4'
H H 0.0000 0.0000 'International Tables Vol C Tables 4.2.6.8 and 6.1.1.4'
P P 0.1023 0.0942 'International Tables Vol C Tables 4.2.6.8 and 6.1.1.4'
Cl Cl 0.1484 0.1585 'International Tables Vol C Tables 4.2.6.8 and 6.1.1.4'
Se Se -0.0929 2.2259 'International Tables Vol C Tables 4.2.6.8 and 6.1.1.4'
Pt Pt -1.7033 8.3905 'International Tables Vol C Tables 4.2.6.8 and 6.1.1.4'
N N 0.0061 0.0033 'International Tables Vol C Tables 4.2.6.8 and 6.1.1.4'
O O 0.0106 0.0060 'International Tables Vol C Tables 4.2.6.8 and 6.1.1.4'

loop_
_geom_angle_atom_site_label_1
_geom_angle_atom_site_label_2
_geom_angle_atom_site_label_3
_geom_angle
_geom_angle_site_symmetry_1
_geom_angle_site_symmetry_3
_geom_angle_publ_flag
P1 Pt1 Cl2 87.80(10) . . ?
P1 Pt1 Cl1 174.66(10) . . ?
Cl2 Pt1 Cl1 88.60(11) . . ?
P1 Pt1 Se1 103.93(7) . . ?
Cl2 Pt1 Se1 167.78(8) . . ?
Cl1 Pt1 Se1 79.93(8) . . ?
P4 Pt2 Cl3 86.87(10) . . ?
P4 Pt2 Cl4 175.38(11) . . ?
Cl3 Pt2 Cl4 88.55(11) . . ?
P4 Pt2 Se2 103.67(8) . . ?
Cl3 Pt2 Se2 169.46(8) . . ?
Cl4 Pt2 Se2 80.92(9) . . ?
P2 Se1 Pt1 102.74(8) . . ?
P3 Se2 Pt2 103.68(9) . . ?
C21 P1 C11 105.1(5) . . ?
C21 P1 C1 102.6(5) . . ?
C11 P1 C1 101.4(4) . . ?
C21 P1 Pt1 113.6(3) . . ?
C11 P1 Pt1 110.4(4) . . ?
C1 P1 Pt1 121.9(3) . . ?
C31 P2 C41 105.9(4) . . ?
C31 P2 C2 110.4(5) . . ?
C41 P2 C2 108.9(5) . . ?
C31 P2 Se1 112.1(4) . . ?
C41 P2 Se1 109.9(4) . . ?
C2 P2 Se1 109.6(3) . . ?
C61 P3 C51 107.1(5) . . ?
C61 P3 C3 108.7(4) . . ?
C51 P3 C3 108.1(5) . . ?
C61 P3 Se2 112.1(4) . . ?
C51 P3 Se2 109.1(4) . . ?
C3 P3 Se2 111.5(4) . . ?
C71 P4 C81 108.2(5) . . ?
C71 P4 C4 102.6(5) . . ?
C81 P4 C4 101.5(4) . . ?
C71 P4 Pt2 110.7(4) . . ?
C81 P4 Pt2 109.4(4) . . ?
C4 P4 Pt2 123.3(3) . . ?
C4 C1 C2 88.3(7) . . ?
C4 C1 P1 115.7(7) . . ?
C2 C1 P1 119.3(6) . . ?
C3 C2 C1 88.1(7) . . ?
C3 C2 P2 119.0(7) . . ?
C1 C2 P2 122.1(6) . . ?
C4 C3 C2 89.5(7) . . ?
C4 C3 P3 122.3(7) . . ?
C2 C3 P3 119.5(7) . . ?
C3 C4 C1 89.0(7) . . ?
C3 C4 P4 119.2(7) . . ?
C1 C4 P4 114.8(7) . . ?
C16 C11 C12 118.4(10) . . ?
C16 C11 P1 123.9(9) . . ?
C12 C11 P1 117.2(8) . . ?
C13 C12 C11 120.6(11) . . ?
C14 C13 C12 118.8(13) . . ?
C15 C14 C13 119.9(13) . . ?
C14 C15 C16 120.8(14) . . ?
C11 C16 C15 121.3(12) . . ?
C26 C21 C22 118.3(9) . . ?
C26 C21 P1 119.5(8) . . ?
C22 C21 P1 122.2(8) . . ?
C21 C22 C23 121.2(11) . . ?
C24 C23 C22 119.8(13) . . ?
C23 C24 C25 120.4(11) . . ?
C24 C25 C26 119.3(11) . . ?
C21 C26 C25 121.0(11) . . ?
C32 C31 C36 120.2(10) . . ?
C32 C31 P2 120.0(9) . . ?
C36 C31 P2 119.5(9) . . ?
C31 C32 C33 120.4(12) . . ?
C34 C33 C32 119.2(14) . . ?
C35 C34 C33 119.7(13) . . ?
C34 C35 C36 122.3(14) . . ?
C31 C36 C35 117.9(13) . . ?
C46 C41 C42 121.2(9) . . ?
C46 C41 P2 119.9(8) . . ?
C42 C41 P2 118.7(8) . . ?
C43 C42 C41 117.0(11) . . ?
C44 C43 C42 121.9(11) . . ?
C43 C44 C45 121.2(10) . . ?
C46 C45 C44 117.9(11) . . ?
C45 C46 C41 120.8(11) . . ?
C56 C51 C52 121.6(11) . . ?
C56 C51 P3 118.2(9) . . ?
C52 C51 P3 120.0(9) . . ?
C53 C52 C51 121.4(13) . . ?
C54 C53 C52 117.4(14) . . ?
C53 C54 C55 124.5(14) . . ?
C54 C55 C56 117.2(13) . . ?
C51 C56 C55 118.0(13) . . ?
C62 C61 C66 118.5(9) . . ?
C62 C61 P3 120.4(8) . . ?
C66 C61 P3 121.0(8) . . ?
C61 C62 C63 121.0(11) . . ?
C64 C63 C62 120.4(11) . . ?
C63 C64 C65 119.3(11) . . ?
C66 C65 C64 119.4(12) . . ?
C65 C66 C61 121.5(11) . . ?
C72 C71 C76 118.4(9) . . ?
C72 C71 P4 120.0(8) . . ?
C76 C71 P4 121.6(8) . . ?
C71 C72 C73 122.4(10) . . ?
C74 C73 C72 118.8(11) . . ?
C73 C74 C75 121.4(11) . . ?
C76 C75 C74 118.0(12) . . ?
C75 C76 C71 121.1(11) . . ?
C86 C81 C82 118.4(11) . . ?
C86 C81 P4 118.4(9) . . ?
C82 C81 P4 123.1(10) . . ?
C81 C82 C83 116.3(15) . . ?
C84 C83 C82 124.9(17) . . ?
C83 C84 C85 116.9(17) . . ?
C86 C85 C84 123.2(16) . . ?
C85 C86 C81 120.2(13) . . ?
P5 Pt3 P6 86.83(10) . . ?
P5 Pt3 Cl5 179.10(10) . . ?
P6 Pt3 Cl5 93.22(10) . . ?
P5 Pt3 Cl6 90.90(10) . . ?
P6 Pt3 Cl6 173.47(11) . . ?
Cl5 Pt3 Cl6 88.96(10) . . ?
C101 P5 C91 106.7(5) . . ?
C101 P5 C5 104.6(5) . . ?
C91 P5 C5 106.6(4) . . ?
C101 P5 Pt3 113.4(4) . . ?
C91 P5 Pt3 115.6(4) . . ?
C5 P5 Pt3 109.3(3) . . ?
C121 P6 C111 106.0(5) . . ?
C121 P6 C6 105.3(5) . . ?
C111 P6 C6 106.0(5) . . ?
C121 P6 Pt3 119.6(4) . . ?
C111 P6 Pt3 109.7(4) . . ?
C6 P6 Pt3 109.4(3) . . ?
C6 C5 C6 89.6(7) 2_557 . ?
C6 C5 P5 116.3(7) 2_557 . ?
C6 C5 P5 113.9(7) . . ?
C5 C6 C5 90.4(7) 2_557 . ?
C5 C6 P6 115.2(7) 2_557 . ?
C5 C6 P6 114.0(7) . . ?
C96 C91 C92 118.4(9) . . ?
C96 C91 P5 124.2(8) . . ?
C92 C91 P5 117.4(7) . . ?
C91 C92 C93 120.4(10) . . ?
C94 C93 C92 121.0(12) . . ?
C93 C94 C95 120.7(12) . . ?
C94 C95 C96 118.3(11) . . ?
C91 C96 C95 120.9(11) . . ?
C106 C101 C102 114.1(11) . . ?
C106 C101 P5 121.8(10) . . ?
C102 C101 P5 124.1(9) . . ?
C103 C102 C101 123.1(13) . . ?
C104 C103 C102 120.8(15) . . ?
C105 C104 C103 117.3(14) . . ?
C104 C105 C106 121.3(15) . . ?
C105 C106 C101 123.4(13) . . ?
C116 C111 C112 114.8(13) . . ?
C116 C111 P6 124.1(11) . . ?
C112 C111 P6 120.9(10) . . ?
C113 C112 C111 123.2(14) . . ?
C114 C113 C112 121.8(15) . . ?
C113 C114 C115 119.1(15) . . ?
C114 C115 C116 117(2) . . ?
C111 C116 C115 124.0(18) . . ?
C122 C121 C126 120.6(11) . . ?
C122 C121 P6 121.3(10) . . ?
C126 C121 P6 118.1(8) . . ?
C121 C122 C123 121.3(14) . . ?
C124 C123 C122 119.0(15) . . ?
C123 C124 C125 122.0(14) . . ?
C124 C125 C126 119.4(15) . . ?
C121 C126 C125 117.6(13) . . ?
C1L N1 C2L 116.9(17) . . ?
C1L N1 C3L 123.7(17) . . ?
C2L N1 C3L 119.3(17) . . ?
C4L N2 C6L 123.9(15) . . ?
C4L N2 C5L 118.1(17) . . ?
C6L N2 C5L 117.8(17) . . ?
C7L N3 C9L 109(3) . . ?
C7L N3 C8L 123(3) . . ?
C9L N3 C8L 128(2) . . ?
C10L N4 C12L 116(2) . . ?
C10L N4 C11L 122(2) . . ?
C12L N4 C11L 122(2) . . ?
C13L N5 C15L 136(4) . . ?
C13L N5 C14L 110(3) . . ?
C15L N5 C14L 113(3) . . ?
N6 N6 C17L 70(5) 2_565 . ?
N6 N6 C16L 169(6) 2_565 . ?
C17L N6 C16L 108(4) . . ?
N6 N6 C17L 61(3) 2_565 2_565 ?
C17L N6 C17L 131(5) . 2_565 ?
C16L N6 C17L 121(5) . 2_565 ?
O1 C1L N1 129.3(16) . . ?
O2 C4L N2 131.3(14) . . ?
O3 C7L N3 113(4) . . ?
O4 C10L N4 126(3) . . ?
O5 C13L N5 139(4) . . ?
N6 C16L O6 109(5) . . ?
N6 C17L N6 49(5) . 2_565 ?

loop_
_geom_bond_atom_site_label_1
_geom_bond_atom_site_label_2
_geom_bond_distance
_geom_bond_site_symmetry_2
_geom_bond_publ_flag
Pt1 P1 2.237(3) . ?
Pt1 Cl2 2.320(3) . ?
Pt1 Cl1 2.359(3) . ?
Pt1 Se1 2.4063(12) . ?
Pt2 P4 2.237(3) . ?
Pt2 Cl3 2.319(3) . ?
Pt2 Cl4 2.359(3) . ?
Pt2 Se2 2.3975(14) . ?
Se1 P2 2.162(3) . ?
Se2 P3 2.153(3) . ?
P1 C21 1.830(9) . ?
P1 C11 1.835(10) . ?
P1 C1 1.886(10) . ?
P2 C31 1.799(10) . ?
P2 C41 1.809(9) . ?
P2 C2 1.813(9) . ?
P3 C61 1.790(10) . ?
P3 C51 1.814(10) . ?
P3 C3 1.820(10) . ?
P4 C71 1.834(9) . ?
P4 C81 1.836(11) . ?
P4 C4 1.908(10) . ?
C1 C4 1.557(12) . ?
C1 C2 1.570(12) . ?
C2 C3 1.552(13) . ?
C3 C4 1.541(13) . ?
C11 C16 1.351(15) . ?
C11 C12 1.400(15) . ?
C12 C13 1.390(14) . ?
C13 C14 1.385(18) . ?
C14 C15 1.355(19) . ?
C15 C16 1.374(17) . ?
C21 C26 1.366(13) . ?
C21 C22 1.373(14) . ?
C22 C23 1.382(16) . ?
C23 C24 1.350(17) . ?
C24 C25 1.375(17) . ?
C25 C26 1.386(15) . ?
C31 C32 1.357(15) . ?
C31 C36 1.372(14) . ?
C32 C33 1.420(16) . ?
C33 C34 1.360(18) . ?
C34 C35 1.333(19) . ?
C35 C36 1.414(17) . ?
C41 C46 1.389(14) . ?
C41 C42 1.401(14) . ?
C42 C43 1.377(15) . ?
C43 C44 1.366(16) . ?
C44 C45 1.396(16) . ?
C45 C46 1.373(14) . ?
C51 C56 1.362(16) . ?
C51 C52 1.382(15) . ?
C52 C53 1.378(16) . ?
C53 C54 1.36(2) . ?
C54 C55 1.372(19) . ?
C55 C56 1.455(17) . ?
C61 C62 1.356(13) . ?
C61 C66 1.375(14) . ?
C62 C63 1.377(15) . ?
C63 C64 1.363(16) . ?
C64 C65 1.384(16) . ?
C65 C66 1.369(15) . ?
C71 C72 1.366(13) . ?
C71 C76 1.390(14) . ?
C72 C73 1.377(14) . ?
C73 C74 1.342(16) . ?
C74 C75 1.422(17) . ?
C75 C76 1.370(15) . ?
C81 C86 1.375(15) . ?
C81 C82 1.401(15) . ?
C82 C83 1.41(2) . ?
C83 C84 1.30(2) . ?
C84 C85 1.35(2) . ?
C85 C86 1.347(16) . ?
Pt3 P5 2.217(3) . ?
Pt3 P6 2.230(3) . ?
Pt3 Cl5 2.338(3) . ?
Pt3 Cl6 2.343(3) . ?
P5 C101 1.797(11) . ?
P5 C91 1.815(10) . ?
P5 C5 1.870(10) . ?
P6 C121 1.817(11) . ?
P6 C111 1.817(11) . ?
P6 C6 1.859(11) . ?
C5 C6 1.539(14) 2_557 ?
C5 C6 1.542(13) . ?
C6 C5 1.539(14) 2_557 ?
C91 C96 1.364(13) . ?
C91 C92 1.377(14) . ?
C92 C93 1.383(14) . ?
C93 C94 1.312(16) . ?
C94 C95 1.393(17) . ?
C95 C96 1.396(15) . ?
C101 C106 1.356(15) . ?
C101 C102 1.368(16) . ?
C102 C103 1.363(18) . ?
C103 C104 1.35(2) . ?
C104 C105 1.34(2) . ?
C105 C106 1.355(17) . ?
C111 C116 1.29(2) . ?
C111 C112 1.340(17) . ?
C112 C113 1.336(19) . ?
C113 C114 1.28(2) . ?
C114 C115 1.35(2) . ?
C115 C116 1.41(2) . ?
C121 C122 1.349(15) . ?
C121 C126 1.379(15) . ?
C122 C123 1.404(18) . ?
C123 C124 1.32(2) . ?
C124 C125 1.37(2) . ?
C125 C126 1.433(16) . ?
O1 C1L 1.217(18) . ?
O2 C4L 1.224(18) . ?
O3 C7L 1.19(2) . ?
O4 C10L 1.21(3) . ?
O5 C13L 1.16(4) . ?
O6 C16L 1.36(7) . ?
N1 C1L 1.250(17) . ?
N1 C2L 1.41(2) . ?
N1 C3L 1.42(2) . ?
N2 C4L 1.277(18) . ?
N2 C6L 1.408(18) . ?
N2 C5L 1.45(2) . ?
N3 C7L 1.44(4) . ?
N3 C9L 1.48(3) . ?
N3 C8L 1.53(3) . ?
N4 C10L 1.40(3) . ?
N4 C12L 1.42(2) . ?
N4 C11L 1.48(2) . ?
N5 C13L 1.43(3) . ?
N5 C15L 1.51(3) . ?
N5 C14L 1.52(5) . ?
N6 N6 1.13(9) 2_565 ?
N6 C17L 1.30(5) . ?
N6 C16L 1.32(7) . ?
N6 C17L 1.40(4) 2_565 ?
C17L N6 1.40(4) 2_565 ?

loop_
_geom_torsion_atom_site_label_1
_geom_torsion_atom_site_label_2
_geom_torsion_atom_site_label_3
_geom_torsion_atom_site_label_4
_geom_torsion
_geom_torsion_site_symmetry_1
_geom_torsion_site_symmetry_2
_geom_torsion_site_symmetry_3
_geom_torsion_site_symmetry_4
_geom_torsion_publ_flag
P1 Pt1 Se1 P2 20.80(10) . . . . ?
Cl2 Pt1 Se1 P2 -142.6(4) . . . . ?
Cl1 Pt1 Se1 P2 -162.97(10) . . . . ?
P4 Pt2 Se2 P3 19.94(11) . . . . ?
Cl3 Pt2 Se2 P3 -158.2(4) . . . . ?
Cl4 Pt2 Se2 P3 -160.57(11) . . . . ?
Cl2 Pt1 P1 C21 72.1(4) . . . . ?
Cl1 Pt1 P1 C21 119.7(11) . . . . ?
Se1 Pt1 P1 C21 -104.5(3) . . . . ?
Cl2 Pt1 P1 C11 -45.7(4) . . . . ?
Cl1 Pt1 P1 C11 1.9(12) . . . . ?
Se1 Pt1 P1 C11 137.8(4) . . . . ?
Cl2 Pt1 P1 C1 -164.4(3) . . . . ?
Cl1 Pt1 P1 C1 -116.8(11) . . . . ?
Se1 Pt1 P1 C1 19.1(3) . . . . ?
Pt1 Se1 P2 C31 61.1(3) . . . . ?
Pt1 Se1 P2 C41 178.7(3) . . . . ?
Pt1 Se1 P2 C2 -61.8(3) . . . . ?
Pt2 Se2 P3 C61 62.9(3) . . . . ?
Pt2 Se2 P3 C51 -178.6(3) . . . . ?
Pt2 Se2 P3 C3 -59.2(3) . . . . ?
Cl3 Pt2 P4 C71 74.1(4) . . . . ?
Cl4 Pt2 P4 C71 80.7(13) . . . . ?
Se2 Pt2 P4 C71 -105.5(4) . . . . ?
Cl3 Pt2 P4 C81 -45.1(4) . . . . ?
Cl4 Pt2 P4 C81 -38.5(14) . . . . ?
Se2 Pt2 P4 C81 135.3(4) . . . . ?
Cl3 Pt2 P4 C4 -164.1(4) . . . . ?
Cl4 Pt2 P4 C4 -157.5(12) . . . . ?
Se2 Pt2 P4 C4 16.3(4) . . . . ?
C21 P1 C1 C4 -154.0(7) . . . . ?
C11 P1 C1 C4 -45.4(8) . . . . ?
Pt1 P1 C1 C4 77.5(7) . . . . ?
C21 P1 C1 C2 102.6(7) . . . . ?
C11 P1 C1 C2 -148.9(7) . . . . ?
Pt1 P1 C1 C2 -25.9(8) . . . . ?
C4 C1 C2 C3 -16.9(7) . . . . ?
P1 C1 C2 C3 101.9(7) . . . . ?
C4 C1 C2 P2 -140.3(7) . . . . ?
P1 C1 C2 P2 -21.5(11) . . . . ?
C31 P2 C2 C3 -160.8(7) . . . . ?
C41 P2 C2 C3 83.3(8) . . . . ?
Se1 P2 C2 C3 -36.9(8) . . . . ?
C31 P2 C2 C1 -53.2(9) . . . . ?
C41 P2 C2 C1 -169.1(8) . . . . ?
Se1 P2 C2 C1 70.7(8) . . . . ?
C1 C2 C3 C4 17.0(7) . . . . ?
P2 C2 C3 C4 143.1(7) . . . . ?
C1 C2 C3 P3 144.6(7) . . . . ?
P2 C2 C3 P3 -89.3(9) . . . . ?
C61 P3 C3 C4 -54.5(9) . . . . ?
C51 P3 C3 C4 -170.5(8) . . . . ?
Se2 P3 C3 C4 69.5(8) . . . . ?
C61 P3 C3 C2 -164.8(7) . . . . ?
C51 P3 C3 C2 79.2(9) . . . . ?
Se2 P3 C3 C2 -40.7(8) . . . . ?
C2 C3 C4 C1 -17.2(7) . . . . ?
P3 C3 C4 C1 -142.5(8) . . . . ?
C2 C3 C4 P4 100.9(8) . . . . ?
P3 C3 C4 P4 -24.4(11) . . . . ?
C2 C1 C4 C3 17.0(7) . . . . ?
P1 C1 C4 C3 -105.0(7) . . . . ?
C2 C1 C4 P4 -105.0(7) . . . . ?
P1 C1 C4 P4 133.0(6) . . . . ?
C71 P4 C4 C3 104.9(8) . . . . ?
C81 P4 C4 C3 -143.2(8) . . . . ?
Pt2 P4 C4 C3 -20.6(9) . . . . ?
C71 P4 C4 C1 -151.5(7) . . . . ?
C81 P4 C4 C1 -39.6(8) . . . . ?
Pt2 P4 C4 C1 83.0(7) . . . . ?
C21 P1 C11 C16 6.5(11) . . . . ?
C1 P1 C11 C16 -100.1(10) . . . . ?
Pt1 P1 C11 C16 129.4(9) . . . . ?
C21 P1 C11 C12 -165.7(8) . . . . ?
C1 P1 C11 C12 87.8(8) . . . . ?
Pt1 P1 C11 C12 -42.8(8) . . . . ?
C16 C11 C12 C13 5.1(15) . . . . ?
P1 C11 C12 C13 177.7(8) . . . . ?
C11 C12 C13 C14 -1.7(16) . . . . ?
C12 C13 C14 C15 -1.8(19) . . . . ?
C13 C14 C15 C16 2(2) . . . . ?
C12 C11 C16 C15 -5.0(17) . . . . ?
P1 C11 C16 C15 -177.1(10) . . . . ?
C14 C15 C16 C11 2(2) . . . . ?
C11 P1 C21 C26 112.7(8) . . . . ?
C1 P1 C21 C26 -141.6(8) . . . . ?
Pt1 P1 C21 C26 -8.1(9) . . . . ?
C11 P1 C21 C22 -64.9(10) . . . . ?
C1 P1 C21 C22 40.7(10) . . . . ?
Pt1 P1 C21 C22 174.3(8) . . . . ?
C26 C21 C22 C23 0.4(17) . . . . ?
P1 C21 C22 C23 178.0(9) . . . . ?
C21 C22 C23 C24 0.7(19) . . . . ?
C22 C23 C24 C25 -1(2) . . . . ?
C23 C24 C25 C26 -0.4(19) . . . . ?
C22 C21 C26 C25 -1.5(15) . . . . ?
P1 C21 C26 C25 -179.2(8) . . . . ?
C24 C25 C26 C21 1.5(17) . . . . ?
C41 P2 C31 C32 84.1(9) . . . . ?
C2 P2 C31 C32 -33.6(10) . . . . ?
Se1 P2 C31 C32 -156.0(8) . . . . ?
C41 P2 C31 C36 -89.6(9) . . . . ?
C2 P2 C31 C36 152.8(8) . . . . ?
Se1 P2 C31 C36 30.3(9) . . . . ?
C36 C31 C32 C33 -0.7(17) . . . . ?
P2 C31 C32 C33 -174.4(9) . . . . ?
C31 C32 C33 C34 2.2(18) . . . . ?
C32 C33 C34 C35 -5(2) . . . . ?
C33 C34 C35 C36 6(2) . . . . ?
C32 C31 C36 C35 1.5(17) . . . . ?
P2 C31 C36 C35 175.2(9) . . . . ?
C34 C35 C36 C31 -4(2) . . . . ?
C31 P2 C41 C46 -72.0(9) . . . . ?
C2 P2 C41 C46 46.7(9) . . . . ?
Se1 P2 C41 C46 166.7(7) . . . . ?
C31 P2 C41 C42 102.5(8) . . . . ?
C2 P2 C41 C42 -138.8(8) . . . . ?
Se1 P2 C41 C42 -18.8(8) . . . . ?
C46 C41 C42 C43 1.4(15) . . . . ?
P2 C41 C42 C43 -173.1(8) . . . . ?
C41 C42 C43 C44 -0.3(17) . . . . ?
C42 C43 C44 C45 -1.2(19) . . . . ?
C43 C44 C45 C46 1.4(18) . . . . ?
C44 C45 C46 C41 -0.3(16) . . . . ?
C42 C41 C46 C45 -1.1(15) . . . . ?
P2 C41 C46 C45 173.3(8) . . . . ?
C61 P3 C51 C56 -62.2(9) . . . . ?
C3 P3 C51 C56 54.8(9) . . . . ?
Se2 P3 C51 C56 176.3(8) . . . . ?
C61 P3 C51 C52 112.4(9) . . . . ?
C3 P3 C51 C52 -130.6(8) . . . . ?
Se2 P3 C51 C52 -9.2(9) . . . . ?
C56 C51 C52 C53 -1.0(17) . . . . ?
P3 C51 C52 C53 -175.3(10) . . . . ?
C51 C52 C53 C54 0.1(19) . . . . ?
C52 C53 C54 C55 1(2) . . . . ?
C53 C54 C55 C56 -1(2) . . . . ?
C52 C51 C56 C55 0.9(16) . . . . ?
P3 C51 C56 C55 175.3(8) . . . . ?
C54 C55 C56 C51 0.0(17) . . . . ?
C51 P3 C61 C62 -87.3(9) . . . . ?
C3 P3 C61 C62 156.1(8) . . . . ?
Se2 P3 C61 C62 32.3(9) . . . . ?
C51 P3 C61 C66 89.0(9) . . . . ?
C3 P3 C61 C66 -27.6(10) . . . . ?
Se2 P3 C61 C66 -151.3(8) . . . . ?
C66 C61 C62 C63 1.2(15) . . . . ?
P3 C61 C62 C63 177.6(8) . . . . ?
C61 C62 C63 C64 -0.5(17) . . . . ?
C62 C63 C64 C65 -0.8(18) . . . . ?
C63 C64 C65 C66 1.4(18) . . . . ?
C64 C65 C66 C61 -0.8(18) . . . . ?
C62 C61 C66 C65 -0.5(16) . . . . ?
P3 C61 C66 C65 -176.9(9) . . . . ?
C81 P4 C71 C72 118.1(9) . . . . ?
C4 P4 C71 C72 -135.1(8) . . . . ?
Pt2 P4 C71 C72 -1.7(9) . . . . ?
C81 P4 C71 C76 -62.1(10) . . . . ?
C4 P4 C71 C76 44.7(10) . . . . ?
Pt2 P4 C71 C76 178.0(8) . . . . ?
C76 C71 C72 C73 -0.9(16) . . . . ?
P4 C71 C72 C73 178.8(8) . . . . ?
C71 C72 C73 C74 0.6(17) . . . . ?
C72 C73 C74 C75 -0.6(19) . . . . ?
C73 C74 C75 C76 1(2) . . . . ?
C74 C75 C76 C71 -1.0(19) . . . . ?
C72 C71 C76 C75 1.1(17) . . . . ?
P4 C71 C76 C75 -178.6(9) . . . . ?
C71 P4 C81 C86 -160.1(9) . . . . ?
C4 P4 C81 C86 92.4(9) . . . . ?
Pt2 P4 C81 C86 -39.4(10) . . . . ?
C71 P4 C81 C82 20.8(11) . . . . ?
C4 P4 C81 C82 -86.7(10) . . . . ?
Pt2 P4 C81 C82 141.5(9) . . . . ?
C86 C81 C82 C83 2.2(17) . . . . ?
P4 C81 C82 C83 -178.7(9) . . . . ?
C81 C82 C83 C84 -3(2) . . . . ?
C82 C83 C84 C85 2(3) . . . . ?
C83 C84 C85 C86 1(2) . . . . ?
C84 C85 C86 C81 -2(2) . . . . ?
C82 C81 C86 C85 0.5(17) . . . . ?
P4 C81 C86 C85 -178.6(9) . . . . ?
P6 Pt3 P5 C101 -93.5(4) . . . . ?
Cl5 Pt3 P5 C101 -1(7) . . . . ?
Cl6 Pt3 P5 C101 80.3(4) . . . . ?
P6 Pt3 P5 C91 142.8(4) . . . . ?
Cl5 Pt3 P5 C91 -124(7) . . . . ?
Cl6 Pt3 P5 C91 -43.3(4) . . . . ?
P6 Pt3 P5 C5 22.7(3) . . . . ?
Cl5 Pt3 P5 C5 116(7) . . . . ?
Cl6 Pt3 P5 C5 -163.5(3) . . . . ?
P5 Pt3 P6 C121 -143.9(4) . . . . ?
Cl5 Pt3 P6 C121 37.0(4) . . . . ?
Cl6 Pt3 P6 C121 146.4(9) . . . . ?
P5 Pt3 P6 C111 93.5(4) . . . . ?
Cl5 Pt3 P6 C111 -85.6(4) . . . . ?
Cl6 Pt3 P6 C111 23.7(10) . . . . ?
P5 Pt3 P6 C6 -22.4(3) . . . . ?
Cl5 Pt3 P6 C6 158.5(3) . . . . ?
Cl6 Pt3 P6 C6 -92.1(9) . . . . ?
C101 P5 C5 C6 -154.5(7) . . . 2_557 ?
C91 P5 C5 C6 -41.7(8) . . . 2_557 ?
Pt3 P5 C5 C6 83.8(7) . . . 2_557 ?
C101 P5 C5 C6 103.3(7) . . . . ?
C91 P5 C5 C6 -143.8(7) . . . . ?
Pt3 P5 C5 C6 -18.3(8) . . . . ?
C6 C5 C6 C5 0.000(2) 2_557 . . 2_557 ?
P5 C5 C6 C5 118.7(8) . . . 2_557 ?
C6 C5 C6 P6 -118.0(8) 2_557 . . . ?
P5 C5 C6 P6 0.7(9) . . . . ?
C121 P6 C6 C5 44.2(8) . . . 2_557 ?
C111 P6 C6 C5 156.3(7) . . . 2_557 ?
Pt3 P6 C6 C5 -85.5(7) . . . 2_557 ?
C121 P6 C6 C5 146.9(7) . . . . ?
C111 P6 C6 C5 -101.1(7) . . . . ?
Pt3 P6 C6 C5 17.1(8) . . . . ?
C101 P5 C91 C96 10.4(11) . . . . ?
C5 P5 C91 C96 -101.0(10) . . . . ?
Pt3 P5 C91 C96 137.5(9) . . . . ?
C101 P5 C91 C92 -168.2(8) . . . . ?
C5 P5 C91 C92 80.5(9) . . . . ?
Pt3 P5 C91 C92 -41.1(9) . . . . ?
C96 C91 C92 C93 3.7(16) . . . . ?
P5 C91 C92 C93 -177.6(9) . . . . ?
C91 C92 C93 C94 -0.2(18) . . . . ?
C92 C93 C94 C95 -3(2) . . . . ?
C93 C94 C95 C96 2(2) . . . . ?
C92 C91 C96 C95 -4.2(17) . . . . ?
P5 C91 C96 C95 177.2(9) . . . . ?
C94 C95 C96 C91 1.3(18) . . . . ?
C91 P5 C101 C106 105.1(10) . . . . ?
C5 P5 C101 C106 -142.3(10) . . . . ?
Pt3 P5 C101 C106 -23.3(11) . . . . ?
C91 P5 C101 C102 -75.0(11) . . . . ?
C5 P5 C101 C102 37.7(11) . . . . ?
Pt3 P5 C101 C102 156.6(10) . . . . ?
C106 C101 C102 C103 1(2) . . . . ?
P5 C101 C102 C103 -179.3(12) . . . . ?
C101 C102 C103 C104 0(3) . . . . ?
C102 C103 C104 C105 -2(3) . . . . ?
C103 C104 C105 C106 3(3) . . . . ?
C104 C105 C106 C101 -3(3) . . . . ?
C102 C101 C106 C105 1(2) . . . . ?
P5 C101 C106 C105 -179.2(12) . . . . ?
C121 P6 C111 C116 112.1(19) . . . . ?
C6 P6 C111 C116 0(2) . . . . ?
Pt3 P6 C111 C116 -117.5(19) . . . . ?
C121 P6 C111 C112 -73.2(13) . . . . ?
C6 P6 C111 C112 175.2(12) . . . . ?
Pt3 P6 C111 C112 57.3(13) . . . . ?
C116 C111 C112 C113 -4(3) . . . . ?
P6 C111 C112 C113 -179.3(15) . . . . ?
C111 C112 C113 C114 1(3) . . . . ?
C112 C113 C114 C115 1(4) . . . . ?
C113 C114 C115 C116 0(5) . . . . ?
C112 C111 C116 C115 5(4) . . . . ?
P6 C111 C116 C115 -180(3) . . . . ?
C114 C115 C116 C111 -4(5) . . . . ?
C111 P6 C121 C122 -25.7(10) . . . . ?
C6 P6 C121 C122 86.4(10) . . . . ?
Pt3 P6 C121 C122 -150.2(8) . . . . ?
C111 P6 C121 C126 154.8(9) . . . . ?
C6 P6 C121 C126 -93.1(9) . . . . ?
Pt3 P6 C121 C126 30.3(10) . . . . ?
C126 C121 C122 C123 -1.0(18) . . . . ?
P6 C121 C122 C123 179.5(10) . . . . ?
C121 C122 C123 C124 1(2) . . . . ?
C122 C123 C124 C125 0(2) . . . . ?
C123 C124 C125 C126 -1(2) . . . . ?
C122 C121 C126 C125 -0.2(17) . . . . ?
P6 C121 C126 C125 179.3(8) . . . . ?
C124 C125 C126 C121 1.3(18) . . . . ?
C2L N1 C1L O1 4(3) . . . . ?
C3L N1 C1L O1 -172.7(19) . . . . ?
C6L N2 C4L O2 -179.4(18) . . . . ?
C5L N2 C4L O2 5(4) . . . . ?
C9L N3 C7L O3 -13(5) . . . . ?
C8L N3 C7L O3 168(4) . . . . ?
C12L N4 C10L O4 6(4) . . . . ?
C11L N4 C10L O4 -173(3) . . . . ?
C15L N5 C13L O5 -172(4) . . . . ?
C14L N5 C13L O5 -4(5) . . . . ?
N6 N6 C16L O6 98(32) 2_565 . . . ?
C17L N6 C16L O6 175(4) . . . . ?
C17L N6 C16L O6 5(5) 2_565 . . . ?
C16L N6 C17L N6 -168(6) . . . 2_565 ?
C17L N6 C17L N6 0.000(3) 2_565 . . 2_565 ?
